data_4112413
loop_
_publ_author_name
'James R. Salvador'
'Daniel Bilc'
'S. D. Mahanti'
'Tim Hogan'
'Fu Guo'
'Mercouri G. Kanatzidis'

_publ_section_title
;
 Yb8Ge3Sb5, a Metallic Mixed-Valent Zintl Phase Containing the Polymeric
 1\\infty[Ge34-] Anions
;
_journal_name_full 'Journal of the American Chemical Society'
_journal_page_first 4474
_journal_page_last 4475
_journal_paper_doi 10.1021/ja0395487
_journal_volume 126
_journal_year 2004
_chemical_formula_sum 'Ge3 Sb5 Yb8'
_chemical_formula_weight 2210.22
_chemical_name_systematic
; 
 ? 
;
_space_group_IT_number 139
_symmetry_cell_setting tetragonal
_symmetry_space_group_name_Hall '-I 4 2'
_symmetry_space_group_name_H-M 'I 4/m m m'
_atom_sites_solution_hydrogens geom
_atom_sites_solution_primary direct
_atom_sites_solution_secondary difmap
_audit_creation_method SHELXL-97
_cell_angle_alpha 90.00
_cell_angle_beta 90.00
_cell_angle_gamma 90.00
_cell_formula_units_Z 4
_cell_length_a 15.8965(8)
_cell_length_b 15.8965(8)
_cell_length_c 6.8206(5)
_cell_measurement_temperature 293(2)
_cell_volume 1723.56(18)
_computing_structure_refinement 'SHELXL-97 (Sheldrick, 1997)'
_computing_structure_solution 'SHELXS-97 (Sheldrick, 1990)'
_diffrn_ambient_temperature 173(2)
_diffrn_measured_fraction_theta_full 0.973
_diffrn_measured_fraction_theta_max 0.973
_diffrn_radiation_monochromator graphite
_diffrn_radiation_source 'fine-focus sealed tube'
_diffrn_radiation_type MoK\a
_diffrn_radiation_wavelength 0.71073
_diffrn_reflns_av_R_equivalents 0.0451
_diffrn_reflns_av_sigmaI/netI 0.0202
_diffrn_reflns_limit_h_max 20
_diffrn_reflns_limit_h_min -16
_diffrn_reflns_limit_k_max 20
_diffrn_reflns_limit_k_min -16
_diffrn_reflns_limit_l_max 8
_diffrn_reflns_limit_l_min -6
_diffrn_reflns_number 5791
_diffrn_reflns_theta_full 27.95
_diffrn_reflns_theta_max 27.95
_diffrn_reflns_theta_min 1.81
_exptl_absorpt_coefficient_mu 55.708
_exptl_absorpt_correction_type Emperical
_exptl_crystal_colour Silver
_exptl_crystal_density_diffrn 8.520
_exptl_crystal_description shard
_exptl_crystal_F_000 3644
_exptl_crystal_size_max 0.3
_exptl_crystal_size_mid 0.1
_exptl_crystal_size_min 0.1
_refine_diff_density_max 2.755
_refine_diff_density_min -1.790
_refine_diff_density_rms 0.425
_refine_ls_extinction_coef 0.00059(3)
_refine_ls_extinction_expression Fc^*^=kFc[1+0.001xFc^2^\l^3^/sin(2\q)]^-1/4^
_refine_ls_extinction_method SHELXL
_refine_ls_goodness_of_fit_ref 1.264
_refine_ls_hydrogen_treatment mixed
_refine_ls_matrix_type full
_refine_ls_number_parameters 32
_refine_ls_number_reflns 613
_refine_ls_number_restraints 0
_refine_ls_restrained_S_all 1.264
_refine_ls_R_factor_all 0.0308
_refine_ls_R_factor_gt 0.0276
_refine_ls_shift/su_max 0.001
_refine_ls_shift/su_mean 0.000
_refine_ls_structure_factor_coef Fsqd
_refine_ls_weighting_details 'calc w=1/[\s^2^(Fo^2^)+(0.0249P)^2^+88.2009P] where P=(Fo^2^+2Fc^2^)/3'
_refine_ls_weighting_scheme calc
_refine_ls_wR_factor_gt 0.0640
_refine_ls_wR_factor_ref 0.0650
_reflns_number_gt 566
_reflns_number_total 613
_reflns_threshold_expression >2sigma(I)
_cod_data_source_file ja0395487si20031111_052331.cif
_cod_data_source_block ybgesbm
_cod_original_formula_sum Yb8Ge3Sb5
_cod_database_code 4112413

loop_
_symmetry_equiv_pos_as_xyz
'x, y, z'
'-x, -y, z'
'-y, x, z'
'y, -x, z'
'-x, y, -z'
'x, -y, -z'
'y, x, -z'
'-y, -x, -z'
'x+1/2, y+1/2, z+1/2'
'-x+1/2, -y+1/2, z+1/2'
'-y+1/2, x+1/2, z+1/2'
'y+1/2, -x+1/2, z+1/2'
'-x+1/2, y+1/2, -z+1/2'
'x+1/2, -y+1/2, -z+1/2'
'y+1/2, x+1/2, -z+1/2'
'-y+1/2, -x+1/2, -z+1/2'
'-x, -y, -z'
'x, y, -z'
'y, -x, -z'
'-y, x, -z'
'x, -y, z'
'-x, y, z'
'-y, -x, z'
'y, x, z'
'-x+1/2, -y+1/2, -z+1/2'
'x+1/2, y+1/2, -z+1/2'
'y+1/2, -x+1/2, -z+1/2'
'-y+1/2, x+1/2, -z+1/2'
'x+1/2, -y+1/2, z+1/2'
'-x+1/2, y+1/2, z+1/2'
'-y+1/2, -x+1/2, z+1/2'
'y+1/2, x+1/2, z+1/2'

loop_
_atom_site_label
_atom_site_type_symbol
_atom_site_fract_x
_atom_site_fract_y
_atom_site_fract_z
_atom_site_U_iso_or_equiv
_atom_site_adp_type
_atom_site_occupancy
_atom_site_symmetry_multiplicity
_atom_site_calc_flag
_atom_site_refinement_flags
Yb1 Yb 0.18412(5) 0.0000 0.0000 0.0109(2) Uani 1 4 d S
Yb2 Yb 0.12792(4) 0.12792(4) -0.5000 0.0123(2) Uani 1 4 d S
Yb3 Yb 0.35405(3) 0.14595(3) 0.2500 0.0077(2) Uani 1 2 d S
Sb1 Sb 0.19803(6) 0.19803(6) 0.0000 0.0087(3) Uani 1 4 d S
Sb2 Sb 0.27219(8) 0.0000 -0.5000 0.0082(3) Uani 1 4 d S
Sb3 Sb 0.0000 0.0000 -0.2452(3) 0.0103(4) Uani 1 8 d S
Ge1 Ge 0.38238(12) 0.0000 0.0000 0.0066(4) Uani 1 4 d S
Ge2 Ge 0.5000 0.0000 0.2500 0.0080(6) Uani 1 8 d S

loop_
_atom_site_aniso_label
_atom_site_aniso_U_11
_atom_site_aniso_U_22
_atom_site_aniso_U_33
_atom_site_aniso_U_23
_atom_site_aniso_U_13
_atom_site_aniso_U_12
Yb1 0.0106(4) 0.0084(4) 0.0139(5) 0.000 0.000 0.000
Yb2 0.0110(3) 0.0110(3) 0.0149(5) 0.000 0.000 0.0039(3)
Yb3 0.0093(2) 0.0093(2) 0.0046(3) -0.00025(15) -0.00025(15) 0.00005(19)
Sb1 0.0082(4) 0.0082(4) 0.0098(8) 0.000 0.000 0.0010(4)
Sb2 0.0079(6) 0.0072(6) 0.0096(7) 0.000 0.000 0.000
Sb3 0.0078(5) 0.0078(5) 0.0155(11) 0.000 0.000 0.000
Ge1 0.0075(9) 0.0066(9) 0.0058(11) 0.000 0.000 0.000
Ge2 0.0090(8) 0.0090(8) 0.0061(15) 0.000 0.000 0.000

loop_
_atom_type_symbol
_atom_type_description
_atom_type_scat_dispersion_real
_atom_type_scat_dispersion_imag
_atom_type_scat_source
Ge Ge 0.1547 1.8001 'International Tables Vol C Tables 4.2.6.8 and 6.1.1.4'
Sb Sb -0.5866 1.5461 'International Tables Vol C Tables 4.2.6.8 and 6.1.1.4'
Yb Yb -0.3850 5.5486 'International Tables Vol C Tables 4.2.6.8 and 6.1.1.4'

loop_
_geom_angle_atom_site_label_1
_geom_angle_atom_site_label_2
_geom_angle_atom_site_label_3
_geom_angle
_geom_angle_site_symmetry_1
_geom_angle_site_symmetry_3
Ge1 Yb1 Sb1 85.98(2) . 19
Ge1 Yb1 Sb1 85.98(2) . .
Sb1 Yb1 Sb1 171.96(4) 19 .
Ge1 Yb1 Sb3 150.26(3) . 17
Sb1 Yb1 Sb3 93.488(19) 19 17
Sb1 Yb1 Sb3 93.489(19) . 17
Ge1 Yb1 Sb3 150.26(3) . .
Sb1 Yb1 Sb3 93.488(19) 19 .
Sb1 Yb1 Sb3 93.489(19) . .
Sb3 Yb1 Sb3 59.49(7) 17 .
Ge1 Yb1 Sb2 67.68(2) . .
Sb1 Yb1 Sb2 88.475(9) 19 .
Sb1 Yb1 Sb2 88.475(9) . .
Sb3 Yb1 Sb2 142.06(4) 17 .
Sb3 Yb1 Sb2 82.58(4) . .
Ge1 Yb1 Sb2 67.68(2) . 1_556
Sb1 Yb1 Sb2 88.475(9) 19 1_556
Sb1 Yb1 Sb2 88.475(9) . 1_556
Sb3 Yb1 Sb2 82.58(4) 17 1_556
Sb3 Yb1 Sb2 142.06(4) . 1_556
Sb2 Yb1 Sb2 135.36(4) . 1_556
Ge1 Yb1 Yb3 46.828(12) . .
Sb1 Yb1 Yb3 122.57(3) 19 .
Sb1 Yb1 Yb3 50.642(16) . .
Sb3 Yb1 Yb3 112.32(3) 17 .
Sb3 Yb1 Yb3 143.932(11) . .
Sb2 Yb1 Yb3 98.03(2) . .
Sb2 Yb1 Yb3 48.747(13) 1_556 .
Ge1 Yb1 Yb3 46.827(12) . 18
Sb1 Yb1 Yb3 122.57(3) 19 18
Sb1 Yb1 Yb3 50.642(16) . 18
Sb3 Yb1 Yb3 143.933(11) 17 18
Sb3 Yb1 Yb3 112.32(3) . 18
Sb2 Yb1 Yb3 48.747(13) . 18
Sb2 Yb1 Yb3 98.03(2) 1_556 18
Yb3 Yb1 Yb3 51.176(9) . 18
Ge1 Yb1 Yb3 46.827(12) . 28_545
Sb1 Yb1 Yb3 50.643(16) 19 28_545
Sb1 Yb1 Yb3 122.57(3) . 28_545
Sb3 Yb1 Yb3 112.32(3) 17 28_545
Sb3 Yb1 Yb3 143.933(11) . 28_545
Sb2 Yb1 Yb3 98.03(2) . 28_545
Sb2 Yb1 Yb3 48.747(13) 1_556 28_545
Yb3 Yb1 Yb3 71.98(2) . 28_545
Yb3 Yb1 Yb3 93.65(2) 18 28_545
Ge1 Yb1 Yb3 46.827(12) . 11_544
Sb1 Yb1 Yb3 50.643(16) 19 11_544
Sb1 Yb1 Yb3 122.57(3) . 11_544
Sb3 Yb1 Yb3 143.933(11) 17 11_544
Sb3 Yb1 Yb3 112.32(3) . 11_544
Sb2 Yb1 Yb3 48.747(13) . 11_544
Sb2 Yb1 Yb3 98.03(2) 1_556 11_544
Yb3 Yb1 Yb3 93.65(2) . 11_544
Yb3 Yb1 Yb3 71.98(2) 18 11_544
Yb3 Yb1 Yb3 51.176(9) 28_545 11_544
Ge1 Yb1 Yb2 102.682(16) . 19_554
Sb1 Yb1 Yb2 61.117(11) 19 19_554
Sb1 Yb1 Yb2 120.917(10) . 19_554
Sb3 Yb1 Yb2 103.01(3) 17 19_554
Sb3 Yb1 Yb2 52.67(3) . 19_554
Sb2 Yb1 Yb2 46.227(13) . 19_554
Sb2 Yb1 Yb2 149.154(14) 1_556 19_554
Yb3 Yb1 Yb2 143.681(18) . 19_554
Yb3 Yb1 Yb2 94.698(7) 18 19_554
Yb3 Yb1 Yb2 102.621(15) 28_545 19_554
Yb3 Yb1 Yb2 59.648(13) 11_544 19_554
Sb2 Yb2 Sb2 173.12(5) . 3
Sb2 Yb2 Sb3 92.94(2) . .
Sb2 Yb2 Sb3 92.94(2) 3 .
Sb2 Yb2 Sb3 92.94(2) . 17_554
Sb2 Yb2 Sb3 92.94(2) 3 17_554
Sb3 Yb2 Sb3 62.29(7) . 17_554
Sb2 Yb2 Sb1 88.558(10) . 1_554
Sb2 Yb2 Sb1 88.558(10) 3 1_554
Sb3 Yb2 Sb1 145.95(4) . 1_554
Sb3 Yb2 Sb1 83.66(4) 17_554 1_554
Sb2 Yb2 Sb1 88.558(10) . .
Sb2 Yb2 Sb1 88.558(10) 3 .
Sb3 Yb2 Sb1 83.66(4) . .
Sb3 Yb2 Sb1 145.95(4) 17_554 .
Sb1 Yb2 Sb1 130.39(4) 1_554 .
Sb2 Yb2 Yb3 51.198(16) . 18
Sb2 Yb2 Yb3 122.96(3) 3 18
Sb3 Yb2 Yb3 111.58(3) . 18
Sb3 Yb2 Yb3 144.092(10) 17_554 18
Sb1 Yb2 Yb3 95.70(2) 1_554 18
Sb1 Yb2 Yb3 47.414(13) . 18
Sb2 Yb2 Yb3 122.96(3) . 10_554
Sb2 Yb2 Yb3 51.198(16) 3 10_554
Sb3 Yb2 Yb3 111.58(3) . 10_554
Sb3 Yb2 Yb3 144.092(10) 17_554 10_554
Sb1 Yb2 Yb3 95.70(2) 1_554 10_554
Sb1 Yb2 Yb3 47.414(13) . 10_554
Yb3 Yb2 Yb3 71.805(19) 18 10_554
Sb2 Yb2 Yb3 122.96(3) . 25_554
Sb2 Yb2 Yb3 51.198(16) 3 25_554
Sb3 Yb2 Yb3 144.092(10) . 25_554
Sb3 Yb2 Yb3 111.58(3) 17_554 25_554
Sb1 Yb2 Yb3 47.414(13) 1_554 25_554
Sb1 Yb2 Yb3 95.70(2) . 25_554
Yb3 Yb2 Yb3 93.05(2) 18 25_554
Yb3 Yb2 Yb3 50.614(10) 10_554 25_554
Sb2 Yb2 Yb3 51.198(16) . 1_554
Sb2 Yb2 Yb3 122.96(3) 3 1_554
Sb3 Yb2 Yb3 144.092(10) . 1_554
Sb3 Yb2 Yb3 111.58(3) 17_554 1_554
Sb1 Yb2 Yb3 47.414(13) 1_554 1_554
Sb1 Yb2 Yb3 95.70(2) . 1_554
Yb3 Yb2 Yb3 50.614(10) 18 1_554
Yb3 Yb2 Yb3 93.05(2) 10_554 1_554
Yb3 Yb2 Yb3 71.805(19) 25_554 1_554
Sb2 Yb2 Yb2 138.44(2) . 3
Sb2 Yb2 Yb2 48.44(2) 3 3
Sb3 Yb2 Yb2 52.758(16) . 3
Sb3 Yb2 Yb2 52.758(16) 17_554 3
Sb1 Yb2 Yb2 107.257(14) 1_554 3
Sb1 Yb2 Yb2 107.258(14) . 3
Yb3 Yb2 Yb2 154.312(5) 18 3
Yb3 Yb2 Yb2 94.122(11) 10_554 3
Yb3 Yb2 Yb2 94.122(11) 25_554 3
Yb3 Yb2 Yb2 154.312(5) 1_554 3
Sb2 Yb2 Yb2 48.44(2) . 19_554
Sb2 Yb2 Yb2 138.44(2) 3 19_554
Sb3 Yb2 Yb2 52.758(16) . 19_554
Sb3 Yb2 Yb2 52.758(16) 17_554 19_554
Sb1 Yb2 Yb2 107.257(14) 1_554 19_554
Sb1 Yb2 Yb2 107.258(14) . 19_554
Yb3 Yb2 Yb2 94.122(11) 18 19_554
Yb3 Yb2 Yb2 154.312(5) 10_554 19_554
Yb3 Yb2 Yb2 154.312(5) 25_554 19_554
Yb3 Yb2 Yb2 94.122(11) 1_554 19_554
Yb2 Yb2 Yb2 90.0 3 19_554
Ge1 Yb3 Ge1 95.53(7) . 27
Ge1 Yb3 Sb1 90.82(3) . .
Ge1 Yb3 Sb1 173.27(4) 27 .
Ge1 Yb3 Sb1 173.28(4) . 25
Ge1 Yb3 Sb1 90.82(3) 27 25
Sb1 Yb3 Sb1 82.93(2) . 25
Ge1 Yb3 Sb2 84.18(4) . 27_554
Ge1 Yb3 Sb2 78.16(2) 27 27_554
Sb1 Yb3 Sb2 100.33(2) . 27_554
Sb1 Yb3 Sb2 99.34(3) 25 27_554
Ge1 Yb3 Sb2 78.16(2) . 1_556
Ge1 Yb3 Sb2 84.18(4) 27 1_556
Sb1 Yb3 Sb2 99.34(3) . 1_556
Sb1 Yb3 Sb2 100.34(2) 25 1_556
Sb2 Yb3 Sb2 153.64(4) 27_554 1_556
Ge1 Yb3 Ge2 47.76(3) . .
Ge1 Yb3 Ge2 47.76(3) 27 .
Sb1 Yb3 Ge2 138.534(13) . .
Sb1 Yb3 Ge2 138.533(12) 25 .
Sb2 Yb3 Ge2 76.82(2) 27_554 .
Sb2 Yb3 Ge2 76.82(2) 1_556 .
Ge1 Yb3 Yb3 125.808(7) . 18_556
Ge1 Yb3 Yb3 54.190(8) 27 18_556
Sb1 Yb3 Yb3 123.112(8) . 18_556
Sb1 Yb3 Yb3 56.890(8) 25 18_556
Sb2 Yb3 Yb3 122.660(7) 27_554 18_556
Sb2 Yb3 Yb3 57.339(7) 1_556 18_556
Ge2 Yb3 Yb3 90.0 . 18_556
Ge1 Yb3 Yb3 54.190(7) . 18
Ge1 Yb3 Yb3 125.808(8) 27 18
Sb1 Yb3 Yb3 56.890(8) . 18
Sb1 Yb3 Yb3 123.112(8) 25 18
Sb2 Yb3 Yb3 57.339(7) 27_554 18
Sb2 Yb3 Yb3 122.660(7) 1_556 18
Ge2 Yb3 Yb3 90.0 . 18
Yb3 Yb3 Yb3 180.0 18_556 18
Ge1 Yb3 Yb1 52.06(4) . .
Ge1 Yb3 Yb1 134.96(4) 27 .
Sb1 Yb3 Yb1 51.42(2) . .
Sb1 Yb3 Yb1 121.43(3) 25 .
Sb2 Yb3 Yb1 120.752(13) 27_554 .
Sb2 Yb3 Yb1 61.302(13) 1_556 .
Ge2 Yb3 Yb1 93.914(12) . .
Yb3 Yb3 Yb1 115.588(4) 18_556 .
Yb3 Yb3 Yb1 64.412(5) 18 .
Ge1 Yb3 Yb1 134.96(4) . 27
Ge1 Yb3 Yb1 52.06(4) 27 27
Sb1 Yb3 Yb1 121.42(3) . 27
Sb1 Yb3 Yb1 51.41(2) 25 27
Sb2 Yb3 Yb1 61.302(13) 27_554 27
Sb2 Yb3 Yb1 120.752(13) 1_556 27
Ge2 Yb3 Yb1 93.914(12) . 27
Yb3 Yb3 Yb1 64.412(5) 18_556 27
Yb3 Yb3 Yb1 115.588(5) 18 27
Yb1 Yb3 Yb1 172.17(2) . 27
Ge1 Yb3 Yb2 117.143(8) . 25_554
Ge1 Yb3 Yb2 109.40(4) 27 25_554
Sb1 Yb3 Yb2 65.46(3) . 25_554
Sb1 Yb3 Yb2 62.391(15) 25 25_554
Sb2 Yb3 Yb2 49.11(2) 27_554 25_554
Sb2 Yb3 Yb2 157.22(3) 1_556 25_554
Ge2 Yb3 Yb2 125.901(10) . 25_554
Yb3 Yb3 Yb2 115.308(5) 18_556 25_554
Yb3 Yb3 Yb2 64.694(5) 18 25_554
Yb1 Yb3 Yb2 113.213(13) . 25_554
Yb1 Yb3 Yb2 61.693(12) 27 25_554
Yb3 Sb1 Yb3 97.07(2) . 25
Yb3 Sb1 Yb3 66.221(16) . 18
Yb3 Sb1 Yb3 136.04(4) 25 18
Yb3 Sb1 Yb3 136.04(4) . 10_554
Yb3 Sb1 Yb3 66.221(15) 25 10_554
Yb3 Sb1 Yb3 97.07(2) 18 10_554
Yb3 Sb1 Yb1 77.943(15) . .
Yb3 Sb1 Yb1 140.71(3) 25 .
Yb3 Sb1 Yb1 77.942(15) 18 .
Yb3 Sb1 Yb1 140.71(3) 10_554 .
Yb3 Sb1 Yb1 140.71(3) . 3
Yb3 Sb1 Yb1 77.942(15) 25 3
Yb3 Sb1 Yb1 140.71(3) 18 3
Yb3 Sb1 Yb1 77.942(15) 10_554 3
Yb1 Sb1 Yb1 81.96(4) . 3
Yb3 Sb1 Yb2 130.760(8) . .
Yb3 Sb1 Yb2 130.759(8) 25 .
Yb3 Sb1 Yb2 70.195(9) 18 .
Yb3 Sb1 Yb2 70.195(9) 10_554 .
Yb1 Sb1 Yb2 71.53(2) . .
Yb1 Sb1 Yb2 71.53(2) 3 .
Yb3 Sb1 Yb2 70.195(9) . 1_556
Yb3 Sb1 Yb2 70.195(9) 25 1_556
Yb3 Sb1 Yb2 130.759(8) 18 1_556
Yb3 Sb1 Yb2 130.759(8) 10_554 1_556
Yb1 Sb1 Yb2 71.53(2) . 1_556
Yb1 Sb1 Yb2 71.53(2) 3 1_556
Yb2 Sb1 Yb2 130.39(4) . 1_556
Yb2 Sb2 Yb2 83.12(5) . 19_554
Yb2 Sb2 Yb3 79.690(18) . 18
Yb2 Sb2 Yb3 142.68(2) 19_554 18
Yb2 Sb2 Yb3 142.68(2) . 28_544
Yb2 Sb2 Yb3 79.690(18) 19_554 28_544
Yb3 Sb2 Yb3 131.36(5) 18 28_544
Yb2 Sb2 Yb3 79.690(18) . 1_554
Yb2 Sb2 Yb3 142.68(2) 19_554 1_554
Yb3 Sb2 Yb3 65.321(13) 18 1_554
Yb3 Sb2 Yb3 94.49(3) 28_544 1_554
Yb2 Sb2 Yb3 142.68(2) . 11_544
Yb2 Sb2 Yb3 79.690(18) 19_554 11_544
Yb3 Sb2 Yb3 94.49(3) 18 11_544
Yb3 Sb2 Yb3 65.321(13) 28_544 11_544
Yb3 Sb2 Yb3 131.36(5) 1_554 11_544
Yb2 Sb2 Yb1 73.491(19) . 1_554
Yb2 Sb2 Yb1 73.490(19) 19_554 1_554
Yb3 Sb2 Yb1 130.967(7) 18 1_554
Yb3 Sb2 Yb1 69.951(9) 28_544 1_554
Yb3 Sb2 Yb1 69.951(9) 1_554 1_554
Yb3 Sb2 Yb1 130.967(7) 11_544 1_554
Yb2 Sb2 Yb1 73.491(19) . .
Yb2 Sb2 Yb1 73.490(19) 19_554 .
Yb3 Sb2 Yb1 69.951(9) 18 .
Yb3 Sb2 Yb1 130.967(7) 28_544 .
Yb3 Sb2 Yb1 130.967(7) 1_554 .
Yb3 Sb2 Yb1 69.951(9) 11_544 .
Yb1 Sb2 Yb1 135.36(4) 1_554 .
Yb2 Sb3 Yb2 74.48(3) 17_554 19_554
Yb2 Sb3 Yb2 74.48(3) 17_554 3
Yb2 Sb3 Yb2 117.71(7) 19_554 3
Yb2 Sb3 Yb2 117.71(7) 17_554 .
Yb2 Sb3 Yb2 74.48(3) 19_554 .
Yb2 Sb3 Yb2 74.48(3) 3 .
Yb2 Sb3 Yb1 141.449(3) 17_554 3
Yb2 Sb3 Yb1 141.449(3) 19_554 3
Yb2 Sb3 Yb1 74.405(9) 3 3
Yb2 Sb3 Yb1 74.404(9) . 3
Yb2 Sb3 Yb1 141.449(3) 17_554 .
Yb2 Sb3 Yb1 74.405(9) 19_554 .
Yb2 Sb3 Yb1 141.449(3) 3 .
Yb2 Sb3 Yb1 74.404(9) . .
Yb1 Sb3 Yb1 75.75(3) 3 .
Yb2 Sb3 Yb1 74.405(9) 17_554 19
Yb2 Sb3 Yb1 74.405(9) 19_554 19
Yb2 Sb3 Yb1 141.449(3) 3 19
Yb2 Sb3 Yb1 141.449(3) . 19
Yb1 Sb3 Yb1 120.51(7) 3 19
Yb1 Sb3 Yb1 75.75(3) . 19
Yb2 Sb3 Yb1 74.405(9) 17_554 17
Yb2 Sb3 Yb1 141.449(3) 19_554 17
Yb2 Sb3 Yb1 74.405(9) 3 17
Yb2 Sb3 Yb1 141.449(3) . 17
Yb1 Sb3 Yb1 75.75(3) 3 17
Yb1 Sb3 Yb1 120.51(7) . 17
Yb1 Sb3 Yb1 75.75(3) 19 17
Ge2 Ge1 Ge2 84.73(6) . 17_655
Ge2 Ge1 Yb3 120.56(4) . 11_544
Ge2 Ge1 Yb3 73.735(18) 17_655 11_544
Ge2 Ge1 Yb3 73.735(18) . 28_545
Ge2 Ge1 Yb3 120.56(4) 17_655 28_545
Yb3 Ge1 Yb3 71.620(15) 11_544 28_545
Ge2 Ge1 Yb3 120.56(4) . 18
Ge2 Ge1 Yb3 73.735(18) 17_655 18
Yb3 Ge1 Yb3 105.520(17) 11_544 18
Yb3 Ge1 Yb3 162.22(8) 28_545 18
Ge2 Ge1 Yb3 73.736(18) . .
Ge2 Ge1 Yb3 120.56(4) 17_655 .
Yb3 Ge1 Yb3 162.22(8) 11_544 .
Yb3 Ge1 Yb3 105.521(17) 28_545 .
Yb3 Ge1 Yb3 71.619(15) 18 .
Ge2 Ge1 Yb1 137.64(3) . .
Ge2 Ge1 Yb1 137.64(3) 17_655 .
Yb3 Ge1 Yb1 81.11(4) 11_544 .
Yb3 Ge1 Yb1 81.11(4) 28_545 .
Yb3 Ge1 Yb1 81.11(4) 18 .
Yb3 Ge1 Yb1 81.11(4) . .
Ge1 Ge2 Ge1 95.27(6) 27 11_545
Ge1 Ge2 Ge1 117.00(3) 27 17_655
Ge1 Ge2 Ge1 117.00(3) 11_545 17_655
Ge1 Ge2 Ge1 117.00(3) 27 .
Ge1 Ge2 Ge1 117.00(3) 11_545 .
Ge1 Ge2 Ge1 95.27(6) 17_655 .
Ge1 Ge2 Yb3 58.502(17) 27 27
Ge1 Ge2 Yb3 121.498(17) 11_545 27
Ge1 Ge2 Yb3 58.502(17) 17_655 27
Ge1 Ge2 Yb3 121.499(17) . 27
Ge1 Ge2 Yb3 121.498(17) 27 28_545
Ge1 Ge2 Yb3 58.502(17) 11_545 28_545
Ge1 Ge2 Yb3 121.498(17) 17_655 28_545
Ge1 Ge2 Yb3 58.501(17) . 28_545
Yb3 Ge2 Yb3 180.00(2) 27 28_545
Ge1 Ge2 Yb3 121.498(17) 27 2_655
Ge1 Ge2 Yb3 58.502(17) 11_545 2_655
Ge1 Ge2 Yb3 58.502(17) 17_655 2_655
Ge1 Ge2 Yb3 121.498(17) . 2_655
Yb3 Ge2 Yb3 90.0 27 2_655
Yb3 Ge2 Yb3 90.0 28_545 2_655
Ge1 Ge2 Yb3 58.502(17) 27 .
Ge1 Ge2 Yb3 121.498(17) 11_545 .
Ge1 Ge2 Yb3 121.498(17) 17_655 .
Ge1 Ge2 Yb3 58.502(17) . .
Yb3 Ge2 Yb3 90.0 27 .
Yb3 Ge2 Yb3 90.0 28_545 .
Yb3 Ge2 Yb3 180.000(10) 2_655 .

loop_
_geom_bond_atom_site_label_1
_geom_bond_atom_site_label_2
_geom_bond_distance
_geom_bond_site_symmetry_2
Yb1 Ge1 3.152(2) .
Yb1 Sb1 3.1557(10) 19
Yb1 Sb1 3.1558(10) .
Yb1 Sb3 3.3710(13) 17
Yb1 Sb3 3.3710(13) .
Yb1 Sb2 3.6865(6) .
Yb1 Sb2 3.6865(6) 1_556
Yb1 Yb3 3.9481(6) .
Yb1 Yb3 3.9481(6) 18
Yb1 Yb3 3.9481(6) 28_545
Yb1 Yb3 3.9481(6) 11_544
Yb1 Yb2 4.0698(3) 19_554
Yb2 Sb2 3.0651(9) .
Yb2 Sb2 3.0651(9) 3
Yb2 Sb3 3.3601(14) .
Yb2 Sb3 3.3601(14) 17_554
Yb2 Sb1 3.7569(7) 1_554
Yb2 Sb1 3.7570(7) .
Yb2 Yb3 3.9889(7) 18
Yb2 Yb3 3.9889(7) 10_554
Yb2 Yb3 3.9889(7) 25_554
Yb2 Yb3 3.9889(7) 1_554
Yb2 Yb2 4.0668(13) 3
Yb2 Yb2 4.0668(13) 19_554
Yb3 Ge1 2.9143(5) .
Yb3 Ge1 2.9143(5) 27
Yb3 Sb1 3.1215(6) .
Yb3 Sb1 3.1215(6) 25
Yb3 Sb2 3.1597(5) 27_554
Yb3 Sb2 3.1597(5) 1_556
Yb3 Ge2 3.2812(6) .
Yb3 Yb3 3.4103(3) 18_556
Yb3 Yb3 3.4103(3) 18
Yb3 Yb1 3.9481(6) 27
Yb3 Yb2 3.9889(7) 25_554
Sb1 Yb3 3.1215(6) 25
Sb1 Yb3 3.1215(6) 18
Sb1 Yb3 3.1215(6) 10_554
Sb1 Yb1 3.1558(10) 3
Sb1 Yb2 3.7570(7) 1_556
Sb2 Yb2 3.0651(9) 19_554
Sb2 Yb3 3.1597(5) 18
Sb2 Yb3 3.1597(5) 28_544
Sb2 Yb3 3.1597(5) 1_554
Sb2 Yb3 3.1597(5) 11_544
Sb2 Yb1 3.6865(6) 1_554
Sb3 Yb2 3.3600(14) 17_554
Sb3 Yb2 3.3600(14) 19_554
Sb3 Yb2 3.3600(14) 3
Sb3 Yb1 3.3710(13) 3
Sb3 Yb1 3.3710(13) 19
Sb3 Yb1 3.3710(13) 17
Ge1 Ge2 2.5306(15) .
Ge1 Ge2 2.5306(15) 17_655
Ge1 Yb3 2.9143(5) 11_544
Ge1 Yb3 2.9143(5) 28_545
Ge1 Yb3 2.9143(5) 18
Ge2 Ge1 2.5305(15) 27
Ge2 Ge1 2.5305(15) 11_545
Ge2 Ge1 2.5305(15) 17_655
Ge2 Yb3 3.2811(6) 27
Ge2 Yb3 3.2811(6) 28_545
Ge2 Yb3 3.2811(6) 2_655
